data_4502259
loop_
_publ_author_name
'Yang, Ai-Hong'
'Zhao, Li-Hua'
'Quan, Ying-Ping'
'Gao, Hong-Ling'
'Cui, Jian-Zhong'
'Shi, Wei'
'Cheng, Peng'

_publ_section_title
;
 Formation of the Water Layer in Lanthanide Coordination Polymers with
 6-Methyl-2,3,5-Pyridinetricarboxylate as a Novel Bridging Ligand
;
_journal_issue 1
_journal_name_full 'Crystal Growth &amp; Design'
_journal_page_first 218
_journal_paper_doi 10.1021/cg9008575
_journal_volume 10
_journal_year 2010
_chemical_formula_sum 'C9 H18 N O13 Tb'
_chemical_formula_weight 507.16
_chemical_name_systematic
; 
 ? 
;
_space_group_IT_number 14
_symmetry_cell_setting monoclinic
_symmetry_space_group_name_Hall '-P 2yn'
_symmetry_space_group_name_H-M 'P 1 21/n 1'
_atom_sites_solution_hydrogens geom
_atom_sites_solution_primary direct
_atom_sites_solution_secondary difmap
_audit_creation_method SHELXL-97
_cell_angle_alpha 90.00
_cell_angle_beta 96.83(3)
_cell_angle_gamma 90.00
_cell_formula_units_Z 4
_cell_length_a 12.056(2)
_cell_length_b 7.2646(15)
_cell_length_c 18.356(4)
_cell_measurement_reflns_used 2976
_cell_measurement_temperature 113(2)
_cell_measurement_theta_max 27.098
_cell_measurement_theta_min 1.921
_cell_volume 1596.2(6)
_computing_cell_refinement crystalclear
_computing_data_collection crystalclear
_computing_data_reduction crystalclear
_computing_molecular_graphics 'Bruker SHELXTL'
_computing_publication_material 'Bruker SHELXTL'
_computing_structure_refinement 'SHELXL-97 (Sheldrick, 1997)'
_computing_structure_solution 'SHELXS-97 (Sheldrick, 1990)'
_diffrn_ambient_temperature 113(2)
_diffrn_measured_fraction_theta_full 1.000
_diffrn_measured_fraction_theta_max 1.000
_diffrn_measurement_device_type 'rigaku saturn'
_diffrn_measurement_method '\w scans'
_diffrn_radiation_monochromator confocal
_diffrn_radiation_source 'rotating anode'
_diffrn_radiation_type MoK\a
_diffrn_radiation_wavelength 0.71073
_diffrn_reflns_av_R_equivalents 0.1348
_diffrn_reflns_av_sigmaI/netI 0.1394
_diffrn_reflns_limit_h_max 12
_diffrn_reflns_limit_h_min -14
_diffrn_reflns_limit_k_max 8
_diffrn_reflns_limit_k_min -8
_diffrn_reflns_limit_l_max 21
_diffrn_reflns_limit_l_min -21
_diffrn_reflns_number 10514
_diffrn_reflns_theta_full 25.02
_diffrn_reflns_theta_max 25.02
_diffrn_reflns_theta_min 1.92
_diffrn_standards_decay_% 0
_diffrn_standards_interval_count 0
_diffrn_standards_interval_time 0
_diffrn_standards_number 0
_exptl_absorpt_coefficient_mu 4.500
_exptl_absorpt_correction_T_max 0.9154
_exptl_absorpt_correction_T_min 0.7148
_exptl_absorpt_correction_type multi-scan
_exptl_absorpt_process_details crystalclear
_exptl_crystal_colour colorless
_exptl_crystal_density_diffrn 2.110
_exptl_crystal_density_method 'not measured'
_exptl_crystal_description needle
_exptl_crystal_F_000 992
_exptl_crystal_size_max 0.08
_exptl_crystal_size_mid 0.02
_exptl_crystal_size_min 0.02
_refine_diff_density_max 1.756
_refine_diff_density_min -2.002
_refine_diff_density_rms 0.275
_refine_ls_extinction_method none
_refine_ls_goodness_of_fit_ref 1.023
_refine_ls_hydrogen_treatment constr
_refine_ls_matrix_type full
_refine_ls_number_parameters 218
_refine_ls_number_reflns 2823
_refine_ls_number_restraints 24
_refine_ls_restrained_S_all 1.019
_refine_ls_R_factor_all 0.0937
_refine_ls_R_factor_gt 0.0540
_refine_ls_shift/su_max 0.001
_refine_ls_shift/su_mean 0.000
_refine_ls_structure_factor_coef Fsqd
_refine_ls_weighting_details 'calc w=1/[\s^2^(Fo^2^)+(0.0347P)^2^+0.0000P] where P=(Fo^2^+2Fc^2^)/3'
_refine_ls_weighting_scheme calc
_refine_ls_wR_factor_gt 0.1127
_refine_ls_wR_factor_ref 0.1329
_reflns_number_gt 1969
_reflns_number_total 2823
_reflns_threshold_expression >2sigma(I)
_cod_data_source_file cg9008575_si_005.cif
_cod_data_source_block r81207e
_cod_depositor_comments
;
The following automatic conversions were performed:

'_symmetry_cell_setting' value 'Monoclinic' changed to 'monoclinic'
according to /home/saulius/struct/CIF-dictionaries/cif_core.dic
dictionary named 'cif_core.dic' version 2.4.2 from
2011-04-26.

'_exptl_absorpt_correction_type' value 'MULTI-SCAN'
changed to 'multi-scan' according to
/home/saulius/struct/CIF-dictionaries/cif_core.dic dictionary named
'cif_core.dic' version 2.4.2 from 2011-04-26.

Automatic conversion script
Id: cif_fix_values 1715 2011-07-08 13:25:40Z adriana 
;
_cod_original_sg_symbol_H-M P2(1)/n
_cod_database_code 4502259

loop_
_symmetry_equiv_pos_as_xyz
'x, y, z'
'-x+1/2, y+1/2, -z+1/2'
'-x, -y, -z'
'x-1/2, -y-1/2, z-1/2'

loop_
_atom_site_label
_atom_site_type_symbol
_atom_site_fract_x
_atom_site_fract_y
_atom_site_fract_z
_atom_site_U_iso_or_equiv
_atom_site_adp_type
_atom_site_occupancy
_atom_site_symmetry_multiplicity
_atom_site_calc_flag
_atom_site_refinement_flags
Tb1 Tb 0.69805(4) 0.77592(6) 0.63248(3) 0.01121(19) Uani 1 1 d .
O1 O 0.8461(6) 0.7790(9) 0.5619(4) 0.0129(17) Uani 1 1 d U
O2 O 1.0138(7) 0.8082(10) 0.6287(4) 0.0185(18) Uani 1 1 d .
O3 O 1.3563(6) 0.7356(9) 0.5089(4) 0.0128(17) Uani 1 1 d .
O4 O 1.3437(7) 0.4898(9) 0.4365(5) 0.0184(19) Uani 1 1 d .
O5 O 1.2013(7) 0.4597(9) 0.3041(4) 0.0160(19) Uani 1 1 d .
O6 O 1.1432(6) 0.7298(9) 0.2578(4) 0.0105(16) Uani 1 1 d .
O7 O 0.8558(7) 0.9019(9) 0.7104(4) 0.0153(18) Uani 1 1 d .
H7A H 0.8482 0.9383 0.7532 0.018 Uiso 1 1 d R
H7B H 0.9185 0.9094 0.6946 0.018 Uiso 1 1 d R
O8 O 0.6476(7) 1.0868(9) 0.6543(4) 0.0153(18) Uani 1 1 d .
H8A H 0.5804 1.1136 0.6575 0.018 Uiso 1 1 d R
H8B H 0.6969 1.1697 0.6588 0.018 Uiso 1 1 d R
O9 O 0.5015(6) 0.7105(9) 0.6314(4) 0.0176(18) Uani 1 1 d .
H9A H 0.4694 0.7335 0.6689 0.021 Uiso 1 1 d R
H9B H 0.4650 0.6635 0.5938 0.021 Uiso 1 1 d R
O10 O 0.6189(6) 0.8982(9) 0.5188(4) 0.0152(18) Uani 1 1 d .
H10A H 0.5495 0.8901 0.5062 0.018 Uiso 1 1 d R
H10B H 0.6601 0.9493 0.4907 0.018 Uiso 1 1 d R
N1 N 1.0082(8) 0.7222(11) 0.3708(5) 0.016(2) Uani 1 1 d .
C1 C 0.9529(9) 0.7602(13) 0.4305(6) 0.014(2) Uani 1 1 d .
C2 C 1.0089(9) 0.7528(13) 0.5010(6) 0.009(2) Uani 1 1 d U
C3 C 1.1225(9) 0.7127(13) 0.5100(6) 0.011(2) Uani 1 1 d .
H3 H 1.1627 0.7152 0.5578 0.013 Uiso 1 1 calc R
C4 C 1.1780(10) 0.6689(14) 0.4502(6) 0.014(3) Uani 1 1 d .
C5 C 1.1147(10) 0.6691(13) 0.3808(6) 0.012(2) Uani 1 1 d .
C6 C 0.8327(10) 0.8141(16) 0.4112(8) 0.027(3) Uani 1 1 d .
H6A H 0.8203 0.8522 0.3597 0.041 Uiso 1 1 calc R
H6B H 0.8148 0.9165 0.4425 0.041 Uiso 1 1 calc R
H6C H 0.7846 0.7087 0.4188 0.041 Uiso 1 1 calc R
C7 C 0.9530(10) 0.7823(13) 0.5672(6) 0.015(3) Uani 1 1 d .
C8 C 1.3032(10) 0.6286(14) 0.4646(6) 0.013(2) Uani 1 1 d U
C9 C 1.1592(9) 0.6182(13) 0.3088(6) 0.011(2) Uani 1 1 d U
O11 O 0.6264(6) 0.1559(10) 0.2647(4) 0.0184(19) Uani 1 1 d .
H11A H 0.5786 0.1881 0.2294 0.028 Uiso 1 1 d R
H11B H 0.6483 0.0457 0.2642 0.028 Uiso 1 1 d R
O12 O 0.6517(7) 0.7708(10) 0.2561(4) 0.026(2) Uani 1 1 d .
H12A H 0.7117 0.7205 0.2752 0.039 Uiso 1 1 d R
H12B H 0.6367 0.7643 0.2098 0.039 Uiso 1 1 d R
O13 O 0.5420(7) 0.7135(9) 0.3844(5) 0.025(2) Uani 1 1 d .
H13A H 0.5229 0.6052 0.3943 0.038 Uiso 1 1 d R
H13B H 0.5758 0.7238 0.3464 0.038 Uiso 1 1 d R

loop_
_atom_site_aniso_label
_atom_site_aniso_U_11
_atom_site_aniso_U_22
_atom_site_aniso_U_33
_atom_site_aniso_U_23
_atom_site_aniso_U_13
_atom_site_aniso_U_12
Tb1 0.0100(3) 0.0130(3) 0.0108(3) 0.0002(2) 0.0020(2) 0.0009(2)
O1 0.005(4) 0.023(4) 0.011(4) 0.000(3) 0.004(3) -0.005(3)
O2 0.016(5) 0.032(4) 0.008(4) 0.001(4) 0.004(4) 0.004(3)
O3 0.015(4) 0.015(4) 0.010(4) -0.002(3) 0.004(3) -0.006(3)
O4 0.012(5) 0.021(4) 0.023(5) -0.008(4) 0.002(4) 0.005(3)
O5 0.024(5) 0.008(4) 0.016(5) 0.003(3) 0.003(4) 0.005(3)
O6 0.010(4) 0.011(4) 0.011(4) -0.003(3) 0.003(3) -0.002(3)
O7 0.014(5) 0.024(4) 0.008(4) -0.008(3) 0.001(4) -0.002(3)
O8 0.011(4) 0.014(4) 0.020(5) 0.002(3) -0.002(4) -0.001(3)
O9 0.007(4) 0.027(4) 0.018(4) -0.001(4) -0.003(3) -0.001(3)
O10 0.006(4) 0.024(4) 0.016(5) 0.004(3) 0.004(4) -0.004(3)
N1 0.021(6) 0.010(4) 0.015(5) -0.005(4) 0.001(4) -0.001(4)
C1 0.005(6) 0.017(6) 0.021(7) -0.009(5) 0.003(5) 0.001(4)
C2 0.010(2) 0.010(2) 0.009(2) 0.0001(10) 0.0015(10) -0.0003(10)
C3 0.010(6) 0.009(5) 0.013(6) -0.003(5) -0.002(5) -0.001(4)
C4 0.016(7) 0.010(5) 0.017(6) -0.006(5) 0.004(5) -0.002(4)
C5 0.017(7) 0.010(5) 0.010(6) -0.001(5) 0.004(5) -0.001(4)
C6 0.020(7) 0.029(7) 0.032(8) 0.009(6) 0.001(6) -0.001(5)
C7 0.017(7) 0.010(5) 0.015(6) 0.000(5) -0.004(5) 0.003(4)
C8 0.014(3) 0.014(3) 0.013(3) 0.0003(10) 0.0020(10) -0.0001(10)
C9 0.011(3) 0.011(2) 0.011(3) -0.0001(10) 0.0011(10) -0.0003(10)
O11 0.010(4) 0.025(4) 0.021(5) 0.005(4) 0.004(4) 0.003(3)
O12 0.026(5) 0.035(5) 0.014(5) 0.006(4) -0.008(4) 0.007(4)
O13 0.035(6) 0.011(4) 0.031(5) 0.001(4) 0.007(4) 0.001(3)

loop_
_atom_type_symbol
_atom_type_description
_atom_type_scat_dispersion_real
_atom_type_scat_dispersion_imag
_atom_type_scat_source
C C 0.0033 0.0016 'International Tables Vol C Tables 4.2.6.8 and 6.1.1.4'
H H 0.0000 0.0000 'International Tables Vol C Tables 4.2.6.8 and 6.1.1.4'
N N 0.0061 0.0033 'International Tables Vol C Tables 4.2.6.8 and 6.1.1.4'
O O 0.0106 0.0060 'International Tables Vol C Tables 4.2.6.8 and 6.1.1.4'
Tb Tb -0.1723 4.1537 'International Tables Vol C Tables 4.2.6.8 and 6.1.1.4'

loop_
_geom_angle_atom_site_label_1
_geom_angle_atom_site_label_2
_geom_angle_atom_site_label_3
_geom_angle
_geom_angle_site_symmetry_1
_geom_angle_site_symmetry_3
O1 Tb1 O5 84.1(3) . 3_766
O1 Tb1 O4 80.5(3) . 3_766
O5 Tb1 O4 74.3(3) 3_766 3_766
O1 Tb1 O10 76.1(3) . .
O5 Tb1 O10 148.2(3) 3_766 .
O4 Tb1 O10 78.1(3) 3_766 .
O1 Tb1 O8 108.2(3) . .
O5 Tb1 O8 137.7(3) 3_766 .
O4 Tb1 O8 146.4(3) 3_766 .
O10 Tb1 O8 73.0(2) . .
O1 Tb1 O9 144.5(3) . .
O5 Tb1 O9 108.2(3) 3_766 .
O4 Tb1 O9 71.6(3) 3_766 .
O10 Tb1 O9 77.0(3) . .
O8 Tb1 O9 85.3(3) . .
O1 Tb1 O7 74.0(3) . .
O5 Tb1 O7 69.9(2) 3_766 .
O4 Tb1 O7 137.6(3) 3_766 .
O10 Tb1 O7 125.9(2) . .
O8 Tb1 O7 75.0(2) . .
O9 Tb1 O7 141.3(3) . .
O1 Tb1 O6 145.8(2) . 4_576
O5 Tb1 O6 72.7(3) 3_766 4_576
O4 Tb1 O6 115.3(3) 3_766 4_576
O10 Tb1 O6 134.8(3) . 4_576
O8 Tb1 O6 76.0(2) . 4_576
O9 Tb1 O6 68.4(3) . 4_576
O7 Tb1 O6 74.6(3) . 4_576
C7 O1 Tb1 142.1(7) . .
C8 O4 Tb1 144.9(7) . 3_766
C9 O5 Tb1 145.4(7) . 3_766
C9 O6 Tb1 131.3(7) . 4_675
Tb1 O7 H7A 120.2 . .
Tb1 O7 H7B 119.8 . .
H7A O7 H7B 120.0 . .
Tb1 O8 H8A 119.8 . .
Tb1 O8 H8B 120.2 . .
H8A O8 H8B 120.0 . .
Tb1 O9 H9A 119.8 . .
Tb1 O9 H9B 120.0 . .
H9A O9 H9B 120.2 . .
Tb1 O10 H10A 120.1 . .
Tb1 O10 H10B 120.1 . .
H10A O10 H10B 119.8 . .
C5 N1 C1 119.9(9) . .
N1 C1 C2 120.4(10) . .
N1 C1 C6 114.2(10) . .
C2 C1 C6 125.3(11) . .
C1 C2 C3 118.8(10) . .
C1 C2 C7 123.0(10) . .
C3 C2 C7 118.2(10) . .
C4 C3 C2 121.0(10) . .
C4 C3 H3 119.5 . .
C2 C3 H3 119.5 . .
C3 C4 C5 117.1(10) . .
C3 C4 C8 117.8(10) . .
C5 C4 C8 125.1(11) . .
N1 C5 C4 122.4(11) . .
N1 C5 C9 112.5(9) . .
C4 C5 C9 125.1(10) . .
C1 C6 H6A 109.5 . .
C1 C6 H6B 109.5 . .
H6A C6 H6B 109.5 . .
C1 C6 H6C 109.5 . .
H6A C6 H6C 109.5 . .
H6B C6 H6C 109.5 . .
O1 C7 O2 122.3(11) . .
O1 C7 C2 119.2(9) . .
O2 C7 C2 118.5(10) . .
O3 C8 O4 125.0(11) . .
O3 C8 C4 114.4(10) . .
O4 C8 C4 120.4(9) . .
O6 C9 O5 124.9(11) . .
O6 C9 C5 117.1(9) . .
O5 C9 C5 117.7(9) . .
H11A O11 H11B 116.0 . .
H12A O12 H12B 117.4 . .
H13A O13 H13B 115.3 . .

loop_
_geom_bond_atom_site_label_1
_geom_bond_atom_site_label_2
_geom_bond_distance
_geom_bond_site_symmetry_2
Tb1 O1 2.327(7) .
Tb1 O5 2.328(7) 3_766
Tb1 O4 2.330(7) 3_766
Tb1 O10 2.361(7) .
Tb1 O8 2.385(7) .
Tb1 O9 2.415(8) .
Tb1 O7 2.419(7) .
Tb1 O6 2.469(7) 4_576
O1 C7 1.282(14) .
O2 C7 1.284(13) .
O3 C8 1.246(12) .
O4 C8 1.257(13) .
O4 Tb1 2.330(7) 3_766
O5 C9 1.266(12) .
O5 Tb1 2.328(7) 3_766
O6 C9 1.236(12) .
O6 Tb1 2.469(7) 4_675
O7 H7A 0.8456 .
O7 H7B 0.8429 .
O8 H8A 0.8428 .
O8 H8B 0.8428 .
O9 H9A 0.8447 .
O9 H9B 0.8453 .
O10 H10A 0.8434 .
O10 H10B 0.8435 .
N1 C5 1.332(14) .
N1 C1 1.376(14) .
C1 C2 1.388(15) .
C1 C6 1.502(15) .
C2 C3 1.390(15) .
C2 C7 1.474(15) .
C3 C4 1.389(15) .
C3 H3 0.9500 .
C4 C5 1.405(15) .
C4 C8 1.529(15) .
C5 C9 1.529(15) .
C6 H6A 0.9800 .
C6 H6B 0.9800 .
C6 H6C 0.9800 .
O11 H11A 0.8475 .
O11 H11B 0.8429 .
O12 H12A 0.8483 .
O12 H12B 0.8492 .
O13 H13A 0.8458 .
O13 H13B 0.8511 .

loop_
_geom_torsion_atom_site_label_1
_geom_torsion_atom_site_label_2
_geom_torsion_atom_site_label_3
_geom_torsion_atom_site_label_4
_geom_torsion
_geom_torsion_site_symmetry_1
O5 Tb1 O1 C7 -48.8(10) 3_766
O4 Tb1 O1 C7 -123.8(10) 3_766
O10 Tb1 O1 C7 156.3(10) .
O8 Tb1 O1 C7 89.7(10) .
O9 Tb1 O1 C7 -162.1(9) .
O7 Tb1 O1 C7 21.9(10) .
O6 Tb1 O1 C7 -2.0(12) 4_576
C5 N1 C1 C2 3.3(15) .
C5 N1 C1 C6 -178.6(9) .
N1 C1 C2 C3 2.2(15) .
C6 C1 C2 C3 -175.6(10) .
N1 C1 C2 C7 -176.6(9) .
C6 C1 C2 C7 5.6(17) .
C1 C2 C3 C4 -4.1(15) .
C7 C2 C3 C4 174.8(9) .
C2 C3 C4 C5 0.6(15) .
C2 C3 C4 C8 179.3(9) .
C1 N1 C5 C4 -7.1(15) .
C1 N1 C5 C9 175.4(9) .
C3 C4 C5 N1 5.1(15) .
C8 C4 C5 N1 -173.5(10) .
C3 C4 C5 C9 -177.7(9) .
C8 C4 C5 C9 3.8(16) .
Tb1 O1 C7 O2 -8.8(17) .
Tb1 O1 C7 C2 170.3(7) .
C1 C2 C7 O1 14.1(15) .
C3 C2 C7 O1 -164.7(9) .
C1 C2 C7 O2 -166.8(9) .
C3 C2 C7 O2 14.4(14) .
Tb1 O4 C8 O3 169.5(8) 3_766
Tb1 O4 C8 C4 -5(2) 3_766
C3 C4 C8 O3 -42.6(14) .
C5 C4 C8 O3 136.0(11) .
C3 C4 C8 O4 132.8(11) .
C5 C4 C8 O4 -48.7(16) .
Tb1 O6 C9 O5 -7.2(17) 4_675
Tb1 O6 C9 C5 178.7(6) 4_675
Tb1 O5 C9 O6 153.1(9) 3_766
Tb1 O5 C9 C5 -32.9(18) 3_766
N1 C5 C9 O6 49.9(13) .
C4 C5 C9 O6 -127.6(11) .
N1 C5 C9 O5 -124.6(10) .
C4 C5 C9 O5 57.9(15) .
